data_7160024
loop_
_publ_author_name
'Reddy, Chada Raji'
'Kolgave, Dattahari H.'
'Fatima, Sana'
'Ramesh, Remya'

_publ_section_title
;
 Carbonylative cyclization of biaryl enones with aldehydes and oxamic
 acids.
;
_journal_issue 24
_journal_name_full 'Organic &amp; biomolecular chemistry'
_journal_page_first 4901
_journal_page_last 4911
_journal_paper_doi 10.1039/d4ob00513a
_journal_volume 22
_journal_year 2024
_chemical_formula_moiety 'C23 H18 O2'
_chemical_formula_sum 'C23 H18 O2'
_chemical_formula_weight 326.37
_space_group_crystal_system monoclinic
_space_group_IT_number 14
_space_group_name_Hall '-P 2ybc'
_space_group_name_H-M_alt 'P 1 21/c 1'
_atom_sites_solution_hydrogens geom
_audit_creation_method SHELXL-2019/2
_audit_update_record
;
2024-03-29 deposited with the CCDC.	2024-06-04 downloaded from the CCDC.
;
_cell_angle_alpha 90
_cell_angle_beta 116.018(17)
_cell_angle_gamma 90
_cell_formula_units_Z 8
_cell_length_a 16.843(8)
_cell_length_b 13.341(7)
_cell_length_c 16.884(7)
_cell_measurement_reflns_used 5519
_cell_measurement_temperature 294(2)
_cell_measurement_theta_max 28.986
_cell_measurement_theta_min 2.744
_cell_volume 3409(3)
_computing_cell_refinement '<i>SAINT</i> (Bruker, 2016)'
_computing_data_collection '<i>APEX3</i> (Bruker, 2016)'
_computing_data_reduction 'Bruker SAINT'
_computing_molecular_graphics 'Bruker SHELXTL'
_computing_publication_material 'Bruker SHELXTL'
_computing_structure_refinement 'SHELXL-2018/3 (Sheldrick, 2018)'
_computing_structure_solution 'SHELXT 2018/2 (Sheldrick, 2018)'
_diffrn_ambient_temperature 294(2)
_diffrn_measured_fraction_theta_full 0.986
_diffrn_measured_fraction_theta_max 0.986
_diffrn_measurement_device_type 'Bruker D8 QUEST PHOTON-100'
_diffrn_measurement_method '\w and \f'
_diffrn_radiation_type MoK\a
_diffrn_radiation_wavelength 0.71073
_diffrn_reflns_av_R_equivalents 0.1299
_diffrn_reflns_av_unetI/netI 0.1005
_diffrn_reflns_Laue_measured_fraction_full 0.986
_diffrn_reflns_Laue_measured_fraction_max 0.986
_diffrn_reflns_limit_h_max 20
_diffrn_reflns_limit_h_min -18
_diffrn_reflns_limit_k_max 15
_diffrn_reflns_limit_k_min -15
_diffrn_reflns_limit_l_max 19
_diffrn_reflns_limit_l_min -20
_diffrn_reflns_number 29333
_diffrn_reflns_point_group_measured_fraction_full 0.986
_diffrn_reflns_point_group_measured_fraction_max 0.986
_diffrn_reflns_theta_full 25.000
_diffrn_reflns_theta_max 25.000
_diffrn_reflns_theta_min 1.345
_exptl_absorpt_coefficient_mu 0.080
_exptl_absorpt_correction_T_max 0.7457
_exptl_absorpt_correction_T_min 0.4444
_exptl_absorpt_correction_type multi-scan
_exptl_absorpt_process_details
;
 SADABS 2016/2: Krause, L., Herbst-Irmer, R., Sheldrick G.M. & Stalke D.,
 J. Appl. Cryst. 48 (2015) 3-10
;
_exptl_crystal_colour colourless
_exptl_crystal_density_diffrn 1.272
_exptl_crystal_description block
_exptl_crystal_F_000 1376
_exptl_crystal_size_max 0.230
_exptl_crystal_size_mid 0.200
_exptl_crystal_size_min 0.180
_refine_diff_density_max 0.157
_refine_diff_density_min -0.169
_refine_diff_density_rms 0.035
_refine_ls_extinction_method none
_refine_ls_goodness_of_fit_ref 1.071
_refine_ls_hydrogen_treatment constr
_refine_ls_matrix_type full
_refine_ls_number_parameters 453
_refine_ls_number_reflns 5915
_refine_ls_number_restraints 0
_refine_ls_restrained_S_all 1.071
_refine_ls_R_factor_all 0.1086
_refine_ls_R_factor_gt 0.0599
_refine_ls_shift/su_max 0.000
_refine_ls_shift/su_mean 0.000
_refine_ls_structure_factor_coef Fsqd
_refine_ls_weighting_details 'w=1/[\s^2^(Fo^2^)+(0.0418P)^2^+0.4800P] where P=(Fo^2^+2Fc^2^)/3'
_refine_ls_weighting_scheme calc
_refine_ls_wR_factor_gt 0.1243
_refine_ls_wR_factor_ref 0.1517
_reflns_Friedel_coverage 0.000
_reflns_number_gt 3744
_reflns_number_total 5915
_reflns_threshold_expression 'I > 2\s(I)'
_cod_data_source_file d4ob00513a2.cif
_cod_data_source_block KB231_0m
_cod_original_sg_symbol_H-M 'P 21/c'
_cod_database_code 7160024
_shelx_shelxl_version_number 2019/2
_shelx_space_group_comment
;
The symmetry employed for this shelxl refinement is uniquely defined
by the following loop, which should always be used as a source of
symmetry information in preference to the above space-group names.
They are only intended as comments.
;
_shelx_estimated_absorpt_t_min 0.982
_shelx_estimated_absorpt_t_max 0.986

loop_
_space_group_symop_operation_xyz
'x, y, z'
'-x, y+1/2, -z+1/2'
'-x, -y, -z'
'x, -y-1/2, z-1/2'

loop_
_atom_site_label
_atom_site_type_symbol
_atom_site_fract_x
_atom_site_fract_y
_atom_site_fract_z
_atom_site_U_iso_or_equiv
_atom_site_adp_type
_atom_site_occupancy
_atom_site_site_symmetry_order
_atom_site_calc_flag
_atom_site_refinement_flags_posn
_atom_site_refinement_flags_adp
_atom_site_refinement_flags_occupancy
_atom_site_disorder_assembly
_atom_site_disorder_group
C1A C 0.55956(18) 0.53810(17) 0.11982(16) 0.0578(7) Uani 1 1 d . . . . .
H1A H 0.620307 0.547299 0.142409 0.069 Uiso 1 1 calc R U . . .
C2A C 0.5038(2) 0.61119(18) 0.06955(19) 0.0699(8) Uani 1 1 d . . . . .
H2A H 0.526341 0.669776 0.057507 0.084 Uiso 1 1 calc R U . . .
C3A C 0.4145(2) 0.59822(19) 0.03684(19) 0.0740(8) Uani 1 1 d . . . . .
H3A H 0.376602 0.648445 0.002810 0.089 Uiso 1 1 calc R U . . .
C4A C 0.38004(19) 0.51188(19) 0.05361(17) 0.0671(7) Uani 1 1 d . . . . .
H4A H 0.319126 0.504795 0.031480 0.081 Uiso 1 1 calc R U . . .
C5A C 0.43553(16) 0.43437(16) 0.10363(15) 0.0467(6) Uani 1 1 d . . . . .
C6A C 0.52641(17) 0.44946(15) 0.13777(15) 0.0456(6) Uani 1 1 d . . . . .
C7A C 0.58906(17) 0.37311(16) 0.19277(16) 0.0510(6) Uani 1 1 d . . . . .
C8A C 0.55549(16) 0.28915(15) 0.23136(15) 0.0485(6) Uani 1 1 d . . . . .
C9A C 0.57438(18) 0.32698(19) 0.32450(16) 0.0684(7) Uani 1 1 d . . . . .
H9AA H 0.543986 0.389197 0.319774 0.103 Uiso 1 1 calc R U . . .
H9AB H 0.636767 0.337037 0.358292 0.103 Uiso 1 1 calc R U . . .
H9AC H 0.554126 0.278194 0.353284 0.103 Uiso 1 1 calc R U . . .
C10A C 0.45734(15) 0.26924(16) 0.17934(15) 0.0459(6) Uani 1 1 d . . . . .
C11A C 0.40042(15) 0.33838(16) 0.11899(15) 0.0462(6) Uani 1 1 d . . . . .
C12A C 0.31120(18) 0.3154(2) 0.07361(18) 0.0658(7) Uani 1 1 d . . . . .
H12A H 0.273727 0.359890 0.031335 0.079 Uiso 1 1 calc R U . . .
C13A C 0.2771(2) 0.2288(2) 0.0897(2) 0.0775(9) Uani 1 1 d . . . . .
H13A H 0.216986 0.215346 0.059347 0.093 Uiso 1 1 calc R U . . .
C14A C 0.3321(2) 0.1621(2) 0.1506(2) 0.0746(9) Uani 1 1 d . . . . .
H14A H 0.309201 0.103461 0.162233 0.089 Uiso 1 1 calc R U . . .
C15A C 0.42128(19) 0.18157(18) 0.19468(18) 0.0621(7) Uani 1 1 d . . . . .
H15A H 0.458134 0.135358 0.235482 0.074 Uiso 1 1 calc R U . . .
C16A C 0.60999(17) 0.19455(16) 0.23905(16) 0.0560(7) Uani 1 1 d . . . . .
H16A H 0.672175 0.209820 0.273152 0.067 Uiso 1 1 calc R U . . .
H16B H 0.594201 0.143411 0.270450 0.067 Uiso 1 1 calc R U . . .
C17A C 0.59539(15) 0.15425(16) 0.15035(16) 0.0475(6) Uani 1 1 d . . . . .
C18A C 0.61787(14) 0.04798(15) 0.14138(16) 0.0472(6) Uani 1 1 d . . . . .
C19A C 0.60802(16) 0.01525(19) 0.05985(18) 0.0617(7) Uani 1 1 d . . . . .
H19A H 0.587866 0.059469 0.012466 0.074 Uiso 1 1 calc R U . . .
C20A C 0.62781(18) -0.0824(2) 0.0481(2) 0.0758(8) Uani 1 1 d . . . . .
H20A H 0.621447 -0.103758 -0.006816 0.091 Uiso 1 1 calc R U . . .
C21A C 0.65689(18) -0.1479(2) 0.1178(2) 0.0736(8) Uani 1 1 d . . . . .
H21A H 0.670098 -0.213705 0.109833 0.088 Uiso 1 1 calc R U . . .
C22A C 0.66658(18) -0.11739(18) 0.1983(2) 0.0718(8) Uani 1 1 d . . . . .
H22A H 0.686124 -0.162357 0.245075 0.086 Uiso 1 1 calc R U . . .
C23A C 0.64731(16) -0.01910(17) 0.21069(18) 0.0591(7) Uani 1 1 d . . . . .
H23A H 0.654258 0.001639 0.265944 0.071 Uiso 1 1 calc R U . . .
O1A O 0.66803(13) 0.38048(12) 0.21416(14) 0.0816(6) Uani 1 1 d . . . . .
O2A O 0.56615(12) 0.20876(11) 0.08624(11) 0.0645(5) Uani 1 1 d . . . . .
C1B C 0.85642(18) 0.48637(16) 0.32774(17) 0.0568(7) Uani 1 1 d . . . . .
H1B H 0.795873 0.495426 0.295208 0.068 Uiso 1 1 calc R U . . .
C2B C 0.8875(2) 0.40276(17) 0.3786(2) 0.0711(8) Uani 1 1 d . . . . .
H2B H 0.848379 0.355162 0.381192 0.085 Uiso 1 1 calc R U . . .
C3B C 0.9767(3) 0.38940(17) 0.42595(19) 0.0714(9) Uani 1 1 d . . . . .
H3B H 0.997867 0.332879 0.461284 0.086 Uiso 1 1 calc R U . . .
C4B C 1.03565(19) 0.45852(18) 0.42194(16) 0.0631(7) Uani 1 1 d . . . . .
H4B H 1.096022 0.447189 0.453378 0.076 Uiso 1 1 calc R U . . .
C5B C 1.00577(17) 0.54557(15) 0.37114(15) 0.0466(6) Uani 1 1 d . . . . .
C6B C 0.91458(16) 0.55802(14) 0.32420(15) 0.0443(6) Uani 1 1 d . . . . .
C7B C 0.87648(17) 0.64805(15) 0.27094(16) 0.0473(6) Uani 1 1 d . . . . .
C8B C 0.93581(15) 0.72243(14) 0.25487(14) 0.0422(6) Uani 1 1 d . . . . .
C9B C 0.91814(17) 0.70464(18) 0.15821(15) 0.0613(7) Uani 1 1 d . . . . .
H9BA H 0.856744 0.715967 0.120243 0.092 Uiso 1 1 calc R U . . .
H9BB H 0.933293 0.636869 0.151396 0.092 Uiso 1 1 calc R U . . .
H9BC H 0.953407 0.750029 0.142854 0.092 Uiso 1 1 calc R U . . .
C10B C 1.03396(15) 0.70796(16) 0.31396(15) 0.0441(6) Uani 1 1 d . . . . .
C11B C 1.06685(15) 0.62374(16) 0.36779(15) 0.0470(6) Uani 1 1 d . . . . .
C12B C 1.15880(19) 0.6157(2) 0.41815(18) 0.0683(8) Uani 1 1 d . . . . .
H12B H 1.181718 0.560599 0.454889 0.082 Uiso 1 1 calc R U . . .
C13B C 1.21539(19) 0.6872(3) 0.4144(2) 0.0783(9) Uani 1 1 d . . . . .
H13B H 1.275915 0.680606 0.448812 0.094 Uiso 1 1 calc R U . . .
C14B C 1.1830(2) 0.7685(2) 0.3600(2) 0.0747(8) Uani 1 1 d . . . . .
H14B H 1.221365 0.816289 0.356176 0.090 Uiso 1 1 calc R U . . .
C15B C 1.09312(18) 0.77893(18) 0.31098(17) 0.0590(7) Uani 1 1 d . . . . .
H15B H 1.071402 0.834844 0.274967 0.071 Uiso 1 1 calc R U . . .
C16B C 0.90527(15) 0.82809(14) 0.26507(15) 0.0462(6) Uani 1 1 d . . . . .
H16C H 0.941802 0.877220 0.254207 0.055 Uiso 1 1 calc R U . . .
H16D H 0.844793 0.837752 0.221189 0.055 Uiso 1 1 calc R U . . .
C17B C 0.91038(14) 0.84540(15) 0.35480(15) 0.0412(5) Uani 1 1 d . . . . .
C18B C 0.89166(14) 0.94638(14) 0.38041(15) 0.0410(5) Uani 1 1 d . . . . .
C19B C 0.89067(15) 0.95684(16) 0.46097(16) 0.0513(6) Uani 1 1 d . . . . .
H19B H 0.901565 0.901235 0.497493 0.062 Uiso 1 1 calc R U . . .
C20B C 0.87384(17) 1.04820(18) 0.48863(18) 0.0620(7) Uani 1 1 d . . . . .
H20B H 0.872792 1.054101 0.543051 0.074 Uiso 1 1 calc R U . . .
C21B C 0.85865(18) 1.13038(18) 0.4350(2) 0.0677(8) Uani 1 1 d . . . . .
H21B H 0.847473 1.192330 0.453283 0.081 Uiso 1 1 calc R U . . .
C22B C 0.85985(18) 1.12175(17) 0.3552(2) 0.0661(8) Uani 1 1 d . . . . .
H22B H 0.849815 1.178007 0.319497 0.079 Uiso 1 1 calc R U . . .
C23B C 0.87585(16) 1.03012(15) 0.32656(17) 0.0538(6) Uani 1 1 d . . . . .
H23B H 0.876025 1.024575 0.271726 0.065 Uiso 1 1 calc R U . . .
O1B O 0.79649(12) 0.66116(12) 0.23423(13) 0.0710(5) Uani 1 1 d . . . . .
O2B O 0.92806(11) 0.77622(11) 0.40670(11) 0.0599(5) Uani 1 1 d . . . . .

loop_
_atom_site_aniso_label
_atom_site_aniso_U_11
_atom_site_aniso_U_22
_atom_site_aniso_U_33
_atom_site_aniso_U_23
_atom_site_aniso_U_13
_atom_site_aniso_U_12
C1A 0.080(2) 0.0456(14) 0.0549(16) -0.0073(12) 0.0359(15) -0.0074(13)
C2A 0.116(3) 0.0430(15) 0.0603(19) 0.0011(13) 0.0480(19) -0.0011(16)
C3A 0.109(3) 0.0506(17) 0.064(2) 0.0131(13) 0.040(2) 0.0217(16)
C4A 0.073(2) 0.0668(17) 0.0616(18) 0.0060(14) 0.0300(16) 0.0168(15)
C5A 0.0584(17) 0.0468(13) 0.0405(14) 0.0026(11) 0.0267(13) 0.0090(11)
C6A 0.0605(17) 0.0394(12) 0.0438(14) -0.0017(10) 0.0293(13) 0.0002(11)
C7A 0.0491(17) 0.0462(13) 0.0558(16) -0.0053(12) 0.0214(14) -0.0037(12)
C8A 0.0503(16) 0.0443(13) 0.0460(15) 0.0026(11) 0.0165(13) 0.0037(11)
C9A 0.081(2) 0.0651(16) 0.0521(17) -0.0028(13) 0.0222(15) 0.0040(13)
C10A 0.0520(16) 0.0491(13) 0.0414(14) -0.0030(11) 0.0248(13) -0.0023(11)
C11A 0.0436(16) 0.0555(14) 0.0426(14) -0.0036(11) 0.0218(13) 0.0024(11)
C12A 0.0536(19) 0.0747(18) 0.0681(19) -0.0042(14) 0.0258(16) 0.0008(14)
C13A 0.055(2) 0.102(2) 0.080(2) -0.0202(19) 0.0335(19) -0.0178(18)
C14A 0.083(2) 0.0769(19) 0.081(2) -0.0127(17) 0.052(2) -0.0313(18)
C15A 0.080(2) 0.0576(15) 0.0594(17) 0.0033(13) 0.0401(16) -0.0092(14)
C16A 0.0590(17) 0.0481(13) 0.0538(17) 0.0077(12) 0.0181(14) 0.0072(11)
C17A 0.0450(15) 0.0458(13) 0.0518(16) 0.0084(12) 0.0214(13) 0.0015(10)
C18A 0.0404(14) 0.0456(13) 0.0573(17) 0.0035(12) 0.0229(13) -0.0001(10)
C19A 0.0568(18) 0.0638(16) 0.0612(18) 0.0013(13) 0.0231(14) 0.0050(12)
C20A 0.068(2) 0.076(2) 0.075(2) -0.0204(17) 0.0233(17) 0.0076(15)
C21A 0.0602(19) 0.0519(16) 0.102(3) -0.0090(18) 0.0299(18) 0.0039(13)
C22A 0.071(2) 0.0486(15) 0.100(3) 0.0177(16) 0.0416(19) 0.0092(13)
C23A 0.0653(18) 0.0501(14) 0.0692(19) 0.0098(13) 0.0362(15) 0.0058(12)
O1A 0.0508(13) 0.0684(12) 0.1173(18) 0.0055(11) 0.0293(12) -0.0057(9)
O2A 0.0849(14) 0.0517(10) 0.0599(12) 0.0161(9) 0.0346(11) 0.0124(9)
C1B 0.0751(19) 0.0388(13) 0.0637(17) -0.0056(12) 0.0371(15) -0.0035(12)
C2B 0.117(3) 0.0355(14) 0.077(2) -0.0012(13) 0.057(2) -0.0008(15)
C3B 0.130(3) 0.0343(14) 0.0578(18) 0.0068(12) 0.049(2) 0.0198(17)
C4B 0.088(2) 0.0479(15) 0.0494(16) 0.0022(12) 0.0264(15) 0.0206(14)
C5B 0.0646(18) 0.0396(12) 0.0386(14) -0.0033(10) 0.0255(13) 0.0103(11)
C6B 0.0574(17) 0.0334(11) 0.0465(14) -0.0038(10) 0.0270(13) 0.0015(11)
C7B 0.0493(17) 0.0415(13) 0.0510(15) -0.0022(11) 0.0220(13) 0.0008(11)
C8B 0.0478(15) 0.0390(12) 0.0399(14) 0.0011(10) 0.0193(12) -0.0010(10)
C9B 0.0749(19) 0.0615(15) 0.0475(16) -0.0038(12) 0.0270(15) -0.0029(12)
C10B 0.0496(16) 0.0498(13) 0.0390(14) -0.0078(11) 0.0250(12) -0.0017(11)
C11B 0.0478(16) 0.0526(14) 0.0411(14) -0.0092(11) 0.0199(13) 0.0085(11)
C12B 0.056(2) 0.0793(19) 0.0643(19) -0.0071(15) 0.0220(16) 0.0149(15)
C13B 0.0426(18) 0.113(2) 0.075(2) -0.023(2) 0.0219(17) -0.0006(18)
C14B 0.059(2) 0.098(2) 0.075(2) -0.0232(18) 0.0374(18) -0.0208(17)
C15B 0.0571(19) 0.0680(16) 0.0591(17) -0.0094(13) 0.0322(15) -0.0128(13)
C16B 0.0510(15) 0.0409(12) 0.0458(15) 0.0049(10) 0.0203(12) -0.0009(10)
C17B 0.0439(14) 0.0387(12) 0.0419(14) 0.0066(11) 0.0196(12) 0.0009(10)
C18B 0.0397(14) 0.0391(12) 0.0449(14) 0.0028(10) 0.0192(11) -0.0016(9)
C19B 0.0581(17) 0.0454(13) 0.0524(16) 0.0017(11) 0.0261(14) -0.0014(11)
C20B 0.0759(19) 0.0553(16) 0.0653(18) -0.0126(14) 0.0407(16) -0.0064(13)
C21B 0.079(2) 0.0410(14) 0.093(2) -0.0086(14) 0.0475(18) -0.0021(12)
C22B 0.086(2) 0.0382(14) 0.081(2) 0.0080(13) 0.0436(18) 0.0027(12)
C23B 0.0691(18) 0.0406(13) 0.0576(16) 0.0073(11) 0.0333(14) 0.0010(11)
O1B 0.0472(12) 0.0591(10) 0.0974(15) 0.0169(9) 0.0233(11) 0.0012(8)
O2B 0.0890(14) 0.0434(9) 0.0562(11) 0.0148(8) 0.0400(10) 0.0152(8)

loop_
_atom_type_symbol
_atom_type_description
_atom_type_scat_dispersion_real
_atom_type_scat_dispersion_imag
_atom_type_scat_source
C C 0.0033 0.0016 'International Tables Vol C Tables 4.2.6.8 and 6.1.1.4'
H H 0.0000 0.0000 'International Tables Vol C Tables 4.2.6.8 and 6.1.1.4'
O O 0.0106 0.0060 'International Tables Vol C Tables 4.2.6.8 and 6.1.1.4'

loop_
_geom_angle_atom_site_label_1
_geom_angle_atom_site_label_2
_geom_angle_atom_site_label_3
_geom_angle
_geom_angle_site_symmetry_1
_geom_angle_site_symmetry_3
_geom_angle_publ_flag
C2A C1A C6A 120.6(3) . . ?
C2A C1A H1A 119.7 . . ?
C6A C1A H1A 119.7 . . ?
C1A C2A C3A 119.8(3) . . ?
C1A C2A H2A 120.1 . . ?
C3A C2A H2A 120.1 . . ?
C2A C3A C4A 120.8(3) . . ?
C2A C3A H3A 119.6 . . ?
C4A C3A H3A 119.6 . . ?
C3A C4A C5A 120.8(3) . . ?
C3A C4A H4A 119.6 . . ?
C5A C4A H4A 119.6 . . ?
C6A C5A C4A 117.6(2) . . ?
C6A C5A C11A 120.21(19) . . ?
C4A C5A C11A 122.1(2) . . ?
C5A C6A C1A 120.2(2) . . ?
C5A C6A C7A 121.1(2) . . ?
C1A C6A C7A 118.7(2) . . ?
O1A C7A C6A 121.3(2) . . ?
O1A C7A C8A 119.6(2) . . ?
C6A C7A C8A 118.8(2) . . ?
C10A C8A C7A 113.31(19) . . ?
C10A C8A C16A 111.41(19) . . ?
C7A C8A C16A 108.72(19) . . ?
C10A C8A C9A 109.38(19) . . ?
C7A C8A C9A 104.22(18) . . ?
C16A C8A C9A 109.53(19) . . ?
C8A C9A H9AA 109.5 . . ?
C8A C9A H9AB 109.5 . . ?
H9AA C9A H9AB 109.5 . . ?
C8A C9A H9AC 109.5 . . ?
H9AA C9A H9AC 109.5 . . ?
H9AB C9A H9AC 109.5 . . ?
C15A C10A C11A 118.3(2) . . ?
C15A C10A C8A 119.5(2) . . ?
C11A C10A C8A 122.12(19) . . ?
C12A C11A C10A 119.1(2) . . ?
C12A C11A C5A 120.9(2) . . ?
C10A C11A C5A 120.0(2) . . ?
C13A C12A C11A 121.5(3) . . ?
C13A C12A H12A 119.2 . . ?
C11A C12A H12A 119.2 . . ?
C14A C13A C12A 119.6(3) . . ?
C14A C13A H13A 120.2 . . ?
C12A C13A H13A 120.2 . . ?
C13A C14A C15A 120.1(3) . . ?
C13A C14A H14A 120.0 . . ?
C15A C14A H14A 120.0 . . ?
C14A C15A C10A 121.3(3) . . ?
C14A C15A H15A 119.4 . . ?
C10A C15A H15A 119.4 . . ?
C17A C16A C8A 112.28(19) . . ?
C17A C16A H16A 109.1 . . ?
C8A C16A H16A 109.1 . . ?
C17A C16A H16B 109.1 . . ?
C8A C16A H16B 109.1 . . ?
H16A C16A H16B 107.9 . . ?
O2A C17A C18A 120.0(2) . . ?
O2A C17A C16A 119.9(2) . . ?
C18A C17A C16A 120.1(2) . . ?
C23A C18A C19A 118.7(2) . . ?
C23A C18A C17A 122.9(2) . . ?
C19A C18A C17A 118.4(2) . . ?
C20A C19A C18A 120.6(3) . . ?
C20A C19A H19A 119.7 . . ?
C18A C19A H19A 119.7 . . ?
C21A C20A C19A 119.7(3) . . ?
C21A C20A H20A 120.1 . . ?
C19A C20A H20A 120.1 . . ?
C22A C21A C20A 120.6(3) . . ?
C22A C21A H21A 119.7 . . ?
C20A C21A H21A 119.7 . . ?
C21A C22A C23A 120.0(3) . . ?
C21A C22A H22A 120.0 . . ?
C23A C22A H22A 120.0 . . ?
C18A C23A C22A 120.3(3) . . ?
C18A C23A H23A 119.8 . . ?
C22A C23A H23A 119.8 . . ?
C2B C1B C6B 120.4(3) . . ?
C2B C1B H1B 119.8 . . ?
C6B C1B H1B 119.8 . . ?
C1B C2B C3B 119.6(3) . . ?
C1B C2B H2B 120.2 . . ?
C3B C2B H2B 120.2 . . ?
C2B C3B C4B 120.9(2) . . ?
C2B C3B H3B 119.5 . . ?
C4B C3B H3B 119.5 . . ?
C3B C4B C5B 120.8(3) . . ?
C3B C4B H4B 119.6 . . ?
C5B C4B H4B 119.6 . . ?
C6B C5B C4B 117.2(2) . . ?
C6B C5B C11B 120.2(2) . . ?
C4B C5B C11B 122.5(2) . . ?
C1B C6B C5B 121.0(2) . . ?
C1B C6B C7B 117.5(2) . . ?
C5B C6B C7B 121.4(2) . . ?
O1B C7B C6B 121.0(2) . . ?
O1B C7B C8B 118.8(2) . . ?
C6B C7B C8B 120.0(2) . . ?
C7B C8B C10B 114.29(19) . . ?
C7B C8B C16B 107.54(18) . . ?
C10B C8B C16B 111.33(17) . . ?
C7B C8B C9B 104.61(18) . . ?
C10B C8B C9B 108.89(18) . . ?
C16B C8B C9B 109.94(17) . . ?
C8B C9B H9BA 109.5 . . ?
C8B C9B H9BB 109.5 . . ?
H9BA C9B H9BB 109.5 . . ?
C8B C9B H9BC 109.5 . . ?
H9BA C9B H9BC 109.5 . . ?
H9BB C9B H9BC 109.5 . . ?
C15B C10B C11B 119.0(2) . . ?
C15B C10B C8B 118.6(2) . . ?
C11B C10B C8B 122.32(19) . . ?
C10B C11B C12B 118.1(2) . . ?
C10B C11B C5B 120.4(2) . . ?
C12B C11B C5B 121.5(2) . . ?
C13B C12B C11B 121.6(3) . . ?
C13B C12B H12B 119.2 . . ?
C11B C12B H12B 119.2 . . ?
C12B C13B C14B 120.1(3) . . ?
C12B C13B H13B 120.0 . . ?
C14B C13B H13B 120.0 . . ?
C13B C14B C15B 119.5(3) . . ?
C13B C14B H14B 120.3 . . ?
C15B C14B H14B 120.3 . . ?
C14B C15B C10B 121.7(3) . . ?
C14B C15B H15B 119.1 . . ?
C10B C15B H15B 119.1 . . ?
C17B C16B C8B 112.43(17) . . ?
C17B C16B H16C 109.1 . . ?
C8B C16B H16C 109.1 . . ?
C17B C16B H16D 109.1 . . ?
C8B C16B H16D 109.1 . . ?
H16C C16B H16D 107.8 . . ?
O2B C17B C18B 119.5(2) . . ?
O2B C17B C16B 119.95(18) . . ?
C18B C17B C16B 120.49(18) . . ?
C19B C18B C23B 118.9(2) . . ?
C19B C18B C17B 118.34(18) . . ?
C23B C18B C17B 122.7(2) . . ?
C18B C19B C20B 121.2(2) . . ?
C18B C19B H19B 119.4 . . ?
C20B C19B H19B 119.4 . . ?
C21B C20B C19B 119.3(2) . . ?
C21B C20B H20B 120.4 . . ?
C19B C20B H20B 120.4 . . ?
C22B C21B C20B 120.4(2) . . ?
C22B C21B H21B 119.8 . . ?
C20B C21B H21B 119.8 . . ?
C21B C22B C23B 120.6(2) . . ?
C21B C22B H22B 119.7 . . ?
C23B C22B H22B 119.7 . . ?
C22B C23B C18B 119.5(2) . . ?
C22B C23B H23B 120.2 . . ?
C18B C23B H23B 120.2 . . ?

loop_
_geom_bond_atom_site_label_1
_geom_bond_atom_site_label_2
_geom_bond_distance
_geom_bond_site_symmetry_2
_geom_bond_publ_flag
C1A C2A 1.362(4) . ?
C1A C6A 1.397(3) . ?
C1A H1A 0.9300 . ?
C2A C3A 1.366(4) . ?
C2A H2A 0.9300 . ?
C3A C4A 1.374(4) . ?
C3A H3A 0.9300 . ?
C4A C5A 1.401(3) . ?
C4A H4A 0.9300 . ?
C5A C6A 1.393(3) . ?
C5A C11A 1.480(3) . ?
C6A C7A 1.468(3) . ?
C7A O1A 1.220(3) . ?
C7A C8A 1.524(3) . ?
C8A C10A 1.517(3) . ?
C8A C16A 1.532(3) . ?
C8A C9A 1.546(3) . ?
C9A H9AA 0.9600 . ?
C9A H9AB 0.9600 . ?
C9A H9AC 0.9600 . ?
C10A C15A 1.394(3) . ?
C10A C11A 1.397(3) . ?
C11A C12A 1.389(3) . ?
C12A C13A 1.370(4) . ?
C12A H12A 0.9300 . ?
C13A C14A 1.368(4) . ?
C13A H13A 0.9300 . ?
C14A C15A 1.378(4) . ?
C14A H14A 0.9300 . ?
C15A H15A 0.9300 . ?
C16A C17A 1.506(3) . ?
C16A H16A 0.9700 . ?
C16A H16B 0.9700 . ?
C17A O2A 1.215(3) . ?
C17A C18A 1.492(3) . ?
C18A C23A 1.381(3) . ?
C18A C19A 1.383(3) . ?
C19A C20A 1.381(3) . ?
C19A H19A 0.9300 . ?
C20A C21A 1.371(4) . ?
C20A H20A 0.9300 . ?
C21A C22A 1.358(4) . ?
C21A H21A 0.9300 . ?
C22A C23A 1.389(3) . ?
C22A H22A 0.9300 . ?
C23A H23A 0.9300 . ?
C1B C2B 1.365(3) . ?
C1B C6B 1.389(3) . ?
C1B H1B 0.9300 . ?
C2B C3B 1.369(4) . ?
C2B H2B 0.9300 . ?
C3B C4B 1.378(4) . ?
C3B H3B 0.9300 . ?
C4B C5B 1.400(3) . ?
C4B H4B 0.9300 . ?
C5B C6B 1.395(3) . ?
C5B C11B 1.483(3) . ?
C6B C7B 1.469(3) . ?
C7B O1B 1.224(3) . ?
C7B C8B 1.515(3) . ?
C8B C10B 1.523(3) . ?
C8B C16B 1.536(3) . ?
C8B C9B 1.543(3) . ?
C9B H9BA 0.9600 . ?
C9B H9BB 0.9600 . ?
C9B H9BC 0.9600 . ?
C10B C15B 1.391(3) . ?
C10B C11B 1.398(3) . ?
C11B C12B 1.406(3) . ?
C12B C13B 1.369(4) . ?
C12B H12B 0.9300 . ?
C13B C14B 1.371(4) . ?
C13B H13B 0.9300 . ?
C14B C15B 1.377(4) . ?
C14B H14B 0.9300 . ?
C15B H15B 0.9300 . ?
C16B C17B 1.497(3) . ?
C16B H16C 0.9700 . ?
C16B H16D 0.9700 . ?
C17B O2B 1.216(2) . ?
C17B C18B 1.490(3) . ?
C18B C19B 1.375(3) . ?
C18B C23B 1.390(3) . ?
C19B C20B 1.379(3) . ?
C19B H19B 0.9300 . ?
C20B C21B 1.373(3) . ?
C20B H20B 0.9300 . ?
C21B C22B 1.362(4) . ?
C21B H21B 0.9300 . ?
C22B C23B 1.384(3) . ?
C22B H22B 0.9300 . ?
C23B H23B 0.9300 . ?

loop_
_geom_torsion_atom_site_label_1
_geom_torsion_atom_site_label_2
_geom_torsion_atom_site_label_3
_geom_torsion_atom_site_label_4
_geom_torsion
_geom_torsion_site_symmetry_1
_geom_torsion_site_symmetry_2
_geom_torsion_site_symmetry_3
_geom_torsion_site_symmetry_4
_geom_torsion_publ_flag
C6A C1A C2A C3A 0.5(4) . . . . ?
C1A C2A C3A C4A -0.4(4) . . . . ?
C2A C3A C4A C5A -0.9(4) . . . . ?
C3A C4A C5A C6A 1.9(3) . . . . ?
C3A C4A C5A C11A -176.8(2) . . . . ?
C4A C5A C6A C1A -1.8(3) . . . . ?
C11A C5A C6A C1A 176.96(19) . . . . ?
C4A C5A C6A C7A 178.4(2) . . . . ?
C11A C5A C6A C7A -2.9(3) . . . . ?
C2A C1A C6A C5A 0.6(3) . . . . ?
C2A C1A C6A C7A -179.6(2) . . . . ?
C5A C6A C7A O1A 171.2(2) . . . . ?
C1A C6A C7A O1A -8.6(3) . . . . ?
C5A C6A C7A C8A -15.2(3) . . . . ?
C1A C6A C7A C8A 165.0(2) . . . . ?
O1A C7A C8A C10A -162.1(2) . . . . ?
C6A C7A C8A C10A 24.2(3) . . . . ?
O1A C7A C8A C16A -37.7(3) . . . . ?
C6A C7A C8A C16A 148.6(2) . . . . ?
O1A C7A C8A C9A 79.1(3) . . . . ?
C6A C7A C8A C9A -94.6(2) . . . . ?
C7A C8A C10A C15A 165.9(2) . . . . ?
C16A C8A C10A C15A 42.9(3) . . . . ?
C9A C8A C10A C15A -78.3(2) . . . . ?
C7A C8A C10A C11A -17.2(3) . . . . ?
C16A C8A C10A C11A -140.2(2) . . . . ?
C9A C8A C10A C11A 98.6(2) . . . . ?
C15A C10A C11A C12A -3.0(3) . . . . ?
C8A C10A C11A C12A -179.9(2) . . . . ?
C15A C10A C11A C5A 177.39(19) . . . . ?
C8A C10A C11A C5A 0.5(3) . . . . ?
C6A C5A C11A C12A -169.0(2) . . . . ?
C4A C5A C11A C12A 9.6(3) . . . . ?
C6A C5A C11A C10A 10.5(3) . . . . ?
C4A C5A C11A C10A -170.8(2) . . . . ?
C10A C11A C12A C13A 3.1(4) . . . . ?
C5A C11A C12A C13A -177.3(2) . . . . ?
C11A C12A C13A C14A -1.2(4) . . . . ?
C12A C13A C14A C15A -0.7(4) . . . . ?
C13A C14A C15A C10A 0.7(4) . . . . ?
C11A C10A C15A C14A 1.2(3) . . . . ?
C8A C10A C15A C14A 178.2(2) . . . . ?
C10A C8A C16A C17A 59.5(3) . . . . ?
C7A C8A C16A C17A -66.1(3) . . . . ?
C9A C8A C16A C17A -179.39(19) . . . . ?
C8A C16A C17A O2A 20.6(3) . . . . ?
C8A C16A C17A C18A -160.18(19) . . . . ?
O2A C17A C18A C23A -176.8(2) . . . . ?
C16A C17A C18A C23A 4.0(3) . . . . ?
O2A C17A C18A C19A 2.6(3) . . . . ?
C16A C17A C18A C19A -176.6(2) . . . . ?
C23A C18A C19A C20A -0.4(3) . . . . ?
C17A C18A C19A C20A -179.9(2) . . . . ?
C18A C19A C20A C21A 0.5(4) . . . . ?
C19A C20A C21A C22A -0.1(4) . . . . ?
C20A C21A C22A C23A -0.2(4) . . . . ?
C19A C18A C23A C22A 0.0(3) . . . . ?
C17A C18A C23A C22A 179.5(2) . . . . ?
C21A C22A C23A C18A 0.3(4) . . . . ?
C6B C1B C2B C3B -0.5(4) . . . . ?
C1B C2B C3B C4B -0.9(4) . . . . ?
C2B C3B C4B C5B 1.7(4) . . . . ?
C3B C4B C5B C6B -1.0(3) . . . . ?
C3B C4B C5B C11B 177.5(2) . . . . ?
C2B C1B C6B C5B 1.1(3) . . . . ?
C2B C1B C6B C7B -177.6(2) . . . . ?
C4B C5B C6B C1B -0.4(3) . . . . ?
C11B C5B C6B C1B -178.93(19) . . . . ?
C4B C5B C6B C7B 178.3(2) . . . . ?
C11B C5B C6B C7B -0.3(3) . . . . ?
C1B C6B C7B O1B 3.1(3) . . . . ?
C5B C6B C7B O1B -175.6(2) . . . . ?
C1B C6B C7B C8B -172.15(19) . . . . ?
C5B C6B C7B C8B 9.2(3) . . . . ?
O1B C7B C8B C10B 171.29(19) . . . . ?
C6B C7B C8B C10B -13.4(3) . . . . ?
O1B C7B C8B C16B 47.2(3) . . . . ?
C6B C7B C8B C16B -137.5(2) . . . . ?
O1B C7B C8B C9B -69.7(3) . . . . ?
C6B C7B C8B C9B 105.6(2) . . . . ?
C7B C8B C10B C15B -173.12(19) . . . . ?
C16B C8B C10B C15B -51.0(3) . . . . ?
C9B C8B C10B C15B 70.3(2) . . . . ?
C7B C8B C10B C11B 10.0(3) . . . . ?
C16B C8B C10B C11B 132.0(2) . . . . ?
C9B C8B C10B C11B -106.6(2) . . . . ?
C15B C10B C11B C12B 1.3(3) . . . . ?
C8B C10B C11B C12B 178.22(19) . . . . ?
C15B C10B C11B C5B -178.74(19) . . . . ?
C8B C10B C11B C5B -1.8(3) . . . . ?
C6B C5B C11B C10B -3.5(3) . . . . ?
C4B C5B C11B C10B 178.0(2) . . . . ?
C6B C5B C11B C12B 176.5(2) . . . . ?
C4B C5B C11B C12B -2.0(3) . . . . ?
C10B C11B C12B C13B -0.8(3) . . . . ?
C5B C11B C12B C13B 179.2(2) . . . . ?
C11B C12B C13B C14B -0.7(4) . . . . ?
C12B C13B C14B C15B 1.6(4) . . . . ?
C13B C14B C15B C10B -1.1(4) . . . . ?
C11B C10B C15B C14B -0.4(3) . . . . ?
C8B C10B C15B C14B -177.4(2) . . . . ?
C7B C8B C16B C17B 59.6(2) . . . . ?
C10B C8B C16B C17B -66.3(2) . . . . ?
C9B C8B C16B C17B 172.97(18) . . . . ?
C8B C16B C17B O2B -7.4(3) . . . . ?
C8B C16B C17B C18B 174.23(18) . . . . ?
O2B C17B C18B C19B -3.2(3) . . . . ?
C16B C17B C18B C19B 175.2(2) . . . . ?
O2B C17B C18B C23B 176.3(2) . . . . ?
C16B C17B C18B C23B -5.3(3) . . . . ?
C23B C18B C19B C20B 0.4(3) . . . . ?
C17B C18B C19B C20B 180.0(2) . . . . ?
C18B C19B C20B C21B -0.6(4) . . . . ?
C19B C20B C21B C22B 0.2(4) . . . . ?
C20B C21B C22B C23B 0.4(4) . . . . ?
C21B C22B C23B C18B -0.6(4) . . . . ?
C19B C18B C23B C22B 0.2(3) . . . . ?
C17B C18B C23B C22B -179.3(2) . . . . ?
